data_2105324
loop_
_publ_author_name
'Seryotkin, Yury V.'
'Drebushchak, Tatiana N.'
'Boldyreva, Elena V.'

_publ_section_title
;
 A high-pressure polymorph of chlorpropamide formed on hydrostatic
 compression of the \a-form in saturated ethanol solution
;
_journal_issue 1
_journal_name_full 'Acta Crystallographica Section B'
_journal_page_first 77
_journal_page_last 85
_journal_paper_doi 10.1107/S0108768112051142
_journal_volume 69
_journal_year 2013
_chemical_formula_moiety 'C10 H13 Cl N2 O3 S'
_chemical_formula_sum 'C10 H13 Cl N2 O3 S'
_chemical_formula_weight 276.73
_chemical_melting_point 'phase transition'
_chemical_name_common 'chlorpropamide, \a^II^-form'
_chemical_name_systematic
;
 4-chloro-N-((propylaminocarbonyl)benzenesulfonamide
;
_space_group_IT_number 4
_symmetry_cell_setting monoclinic
_symmetry_space_group_name_Hall 'P 2xa'
_symmetry_space_group_name_H-M 'P 21 1 1'
_atom_sites_solution_hydrogens geom
_atom_sites_solution_primary direct
_atom_sites_solution_secondary difmap
_audit_creation_method SHELXL-97
_cell_angle_alpha 99.109(4)
_cell_angle_beta 90.00
_cell_angle_gamma 90.00
_cell_formula_units_Z 4
_cell_length_a 25.602(3)
_cell_length_b 4.6340(2)
_cell_length_c 8.8525(4)
_cell_measurement_pressure 29100000
_cell_measurement_reflns_used 3109
_cell_measurement_temperature 293(2)
_cell_measurement_theta_max 31.1731
_cell_measurement_theta_min 2.3240
_cell_volume 1037.01(14)
_computing_cell_refinement 'CrysAlis RED (Oxford Diffraction,2009)'
_computing_data_collection 'CrysAlis CCD (Oxford Diffraction,2009)'
_computing_data_reduction 'CrysAlis RED (Oxford Diffraction,2009)'
_computing_structure_refinement 'SHELXL-97 (Sheldrick, 2008)'
_diffrn_ambient_temperature 293(2)
_diffrn_detector_area_resol_mean 10.3457
_diffrn_measured_fraction_theta_full 0.279
_diffrn_measured_fraction_theta_max 0.279
_diffrn_measurement_device_type 'Oxford Diffraction KM4 CCD'
_diffrn_measurement_method '\w scans'
_diffrn_radiation_monochromator graphite
_diffrn_radiation_source 'fine-focus sealed tube'
_diffrn_radiation_type 'Mo K\a'
_diffrn_radiation_wavelength 0.71073
_diffrn_reflns_av_R_equivalents 0.1126
_diffrn_reflns_av_sigmaI/netI 0.1548
_diffrn_reflns_limit_h_max 8
_diffrn_reflns_limit_h_min -8
_diffrn_reflns_limit_k_max 6
_diffrn_reflns_limit_k_min -6
_diffrn_reflns_limit_l_max 12
_diffrn_reflns_limit_l_min -12
_diffrn_reflns_number 10171
_diffrn_reflns_theta_full 31.26
_diffrn_reflns_theta_max 31.26
_diffrn_reflns_theta_min 2.33
_exptl_absorpt_coefficient_mu 0.567
_exptl_absorpt_correction_T_max 0.468
_exptl_absorpt_correction_T_min 0.331
_exptl_absorpt_correction_type numerical
_exptl_absorpt_process_details
;
Absorb6.1 (R. J. Angel, 2006)
;
_exptl_crystal_colour colorless
_exptl_crystal_density_diffrn 1.773
_exptl_crystal_density_method 'not measured'
_exptl_crystal_description plate
_exptl_crystal_F_000 576
_exptl_crystal_size_max 0.22
_exptl_crystal_size_mid 0.11
_exptl_crystal_size_min 0.04
_refine_diff_density_max 0.277
_refine_diff_density_min -0.296
_refine_ls_extinction_method none
_refine_ls_goodness_of_fit_ref 0.997
_refine_ls_hydrogen_treatment constr
_refine_ls_matrix_type full
_refine_ls_number_parameters 115
_refine_ls_number_reflns 1745
_refine_ls_number_restraints 3
_refine_ls_restrained_S_all 0.997
_refine_ls_R_factor_all 0.1121
_refine_ls_R_factor_gt 0.0681
_refine_ls_shift/su_max 0.000
_refine_ls_shift/su_mean 0.000
_refine_ls_structure_factor_coef Fsqd
_refine_ls_weighting_details 'calc w=1/[\s^2^(Fo^2^)+(0.0756P)^2^+0.0000P] where P=(Fo^2^+2Fc^2^)/3'
_refine_ls_weighting_scheme calc
_refine_ls_wR_factor_gt 0.1365
_refine_ls_wR_factor_ref 0.1444
_reflns_number_gt 1083
_reflns_number_total 1745
_reflns_threshold_expression >2\s(I)
_cod_data_source_file gp5058.cif
_cod_data_source_block acpa_2.91GPa
_cod_database_code 2105324

loop_
_symmetry_equiv_pos_as_xyz
'x, y, z'
'x+1/2, -y, -z'

loop_
_atom_site_type_symbol
_atom_site_label
_atom_site_fract_x
_atom_site_fract_y
_atom_site_fract_z
_atom_site_U_iso_or_equiv
_atom_site_adp_type
_atom_site_calc_flag
_atom_site_refinement_flags
_atom_site_occupancy
_atom_site_symmetry_multiplicity
C C1 0.8869(5) 1.0502(11) 0.4560(6) 0.025(2) Uiso d G 1 1
C C2 0.8761(5) 0.8810(12) 0.3153(5) 0.024(2) Uiso d G 1 1
H H2 0.8957 0.9048 0.2298 0.028 Uiso calc R 1 1
C C3 0.8360(6) 0.6763(12) 0.3026(5) 0.026(2) Uiso d G 1 1
H H3 0.8288 0.5631 0.2085 0.031 Uiso calc R 1 1
C C4 0.8067(5) 0.6408(11) 0.4305(6) 0.021(2) Uiso d G 1 1
C C5 0.8175(5) 0.8100(12) 0.5712(5) 0.022(2) Uiso d G 1 1
H H5 0.7979 0.7862 0.6568 0.027 Uiso calc R 1 1
C C6 0.8576(5) 1.0147(11) 0.5839(5) 0.018(2) Uiso d G 1 1
H H6 0.8648 1.1279 0.6780 0.022 Uiso calc R 1 1
C C7 0.6768(11) 0.7946(16) 0.4617(8) 0.018(2) Uiso d . 1 1
C C8 0.6123(11) 1.1696(17) 0.4766(9) 0.024(2) Uiso d . 1 1
H H8A 0.6022 1.3149 0.4143 0.029 Uiso calc R 1 1
H H8B 0.6306 1.2702 0.5655 0.029 Uiso calc R 1 1
C C9 0.5623(12) 1.0296(19) 0.5309(10) 0.025(2) Uiso d . 1 1
H H9A 0.5503 0.8761 0.4509 0.030 Uiso calc R 1 1
H H9B 0.5704 0.9414 0.6204 0.030 Uiso calc R 1 1
C C10 0.5184(12) 1.2560(19) 0.5703(11) 0.036(3) Uiso d . 1 1
H H10A 0.5016 1.2905 0.4779 0.054 Uiso calc R 1 1
H H10B 0.5330 1.4356 0.6222 0.054 Uiso calc R 1 1
H H10C 0.4933 1.1832 0.6355 0.054 Uiso calc R 1 1
Cl Cl1 0.9333(3) 1.3165(5) 0.4713(3) 0.0375(7) Uiso d . 1 1
N N1 0.7079(8) 0.5973(13) 0.3636(7) 0.0177(18) Uiso d . 1 1
H H1N 0.7011 0.5794 0.2674 0.021 Uiso calc R 1 1
N N2 0.6471(8) 0.9693(13) 0.3911(8) 0.024(2) Uiso d . 1 1
H H2N 0.6491 0.9601 0.2935 0.028 Uiso calc R 1 1
O O1 0.7633(7) 0.1880(11) 0.2819(6) 0.0250(16) Uiso d . 1 1
O O2 0.7451(7) 0.3207(12) 0.5580(6) 0.0251(15) Uiso d . 1 1
O O3 0.6755(7) 0.8032(10) 0.6031(5) 0.0201(15) Uiso d . 1 1
S S1 0.7539(3) 0.4055(5) 0.4116(2) 0.0210(6) Uiso d . 1 1
C C21 0.4621(5) 0.5225(11) 1.0684(6) 0.015(2) Uiso d G 1 1
C C22 0.4626(5) 0.6415(11) 0.9338(6) 0.028(2) Uiso d G 1 1
H H22 0.4358 0.5991 0.8630 0.034 Uiso calc R 1 1
C C23 0.5033(5) 0.8237(11) 0.9049(5) 0.026(2) Uiso d G 1 1
H H23 0.5037 0.9033 0.8148 0.032 Uiso calc R 1 1
C C24 0.5435(5) 0.8870(11) 1.0106(6) 0.018(2) Uiso d G 1 1
C C25 0.5429(4) 0.7681(11) 1.1452(6) 0.026(2) Uiso d G 1 1
H H25 0.5698 0.8104 1.2160 0.031 Uiso calc R 1 1
C C26 0.5023(5) 0.5858(11) 1.1741(5) 0.025(2) Uiso d G 1 1
H H26 0.5019 0.5063 1.2642 0.030 Uiso calc R 1 1
C C27 0.6720(10) 0.7031(16) 0.9529(8) 0.020(2) Uiso d . 1 1
C C28 0.7343(9) 0.301(2) 0.9021(9) 0.025(2) Uiso d D 1 1
H H28A 0.7337 0.1263 0.8256 0.030 Uiso calc R 1 1
H H28B 0.7223 0.2467 0.9976 0.030 Uiso calc R 1 1
C C29 0.7893(8) 0.4030(18) 0.9228(9) 0.015(2) Uiso d D 1 1
H H29A 0.7904 0.5747 1.0013 0.018 Uiso calc R 1 1
H H29B 0.8016 0.4599 0.8281 0.018 Uiso calc R 1 1
C C30 0.8261(9) 0.1709(16) 0.9680(9) 0.024(2) Uiso d D 1 1
H H30A 0.8250 -0.0005 0.8913 0.035 Uiso calc R 1 1
H H30B 0.8154 0.1214 1.0646 0.035 Uiso calc R 1 1
H H30C 0.8611 0.2462 0.9764 0.035 Uiso calc R 1 1
Cl Cl2 0.4137(3) 0.2990(5) 1.1067(3) 0.0404(8) Uiso d . 1 1
N N21 0.6377(8) 0.8833(13) 0.8871(7) 0.0212(18) Uiso d . 1 1
H H21N 0.6392 0.8757 0.7895 0.025 Uiso calc R 1 1
N N22 0.6971(8) 0.5124(13) 0.8556(7) 0.0171(18) Uiso d . 1 1
H H22N 0.6916 0.5097 0.7595 0.020 Uiso calc R 1 1
O O21 0.5801(7) 1.2851(11) 0.8728(6) 0.0246(16) Uiso d . 1 1
O O22 0.6166(7) 1.2309(11) 1.1248(6) 0.0228(15) Uiso d . 1 1
O O23 0.6761(8) 0.7281(12) 1.0906(6) 0.0297(17) Uiso d . 1 1
S S2 0.5957(3) 1.1040(4) 0.9792(2) 0.0186(6) Uiso d . 1 1

loop_
_atom_type_symbol
_atom_type_description
_atom_type_scat_dispersion_real
_atom_type_scat_dispersion_imag
_atom_type_scat_source
C C 0.0033 0.0016 'International Tables Vol C Tables 4.2.6.8 and 6.1.1.4'
H H 0.0000 0.0000 'International Tables Vol C Tables 4.2.6.8 and 6.1.1.4'
N N 0.0061 0.0033 'International Tables Vol C Tables 4.2.6.8 and 6.1.1.4'
O O 0.0106 0.0060 'International Tables Vol C Tables 4.2.6.8 and 6.1.1.4'
S S 0.1246 0.1234 'International Tables Vol C Tables 4.2.6.8 and 6.1.1.4'
Cl Cl 0.1484 0.1585 'International Tables Vol C Tables 4.2.6.8 and 6.1.1.4'

loop_
_geom_angle_atom_site_label_1
_geom_angle_atom_site_label_2
_geom_angle_atom_site_label_3
_geom_angle
C2 C1 C6 120.0
C2 C1 Cl1 120.6(3)
C6 C1 Cl1 119.3(3)
C1 C2 C3 120.0
C1 C2 H2 120.0
C3 C2 H2 120.0
C4 C3 C2 120.0
C4 C3 H3 120.0
C2 C3 H3 120.0
C5 C4 C3 120.0
C5 C4 S1 120.0(4)
C3 C4 S1 119.8(4)
C4 C5 C6 120.0
C4 C5 H5 120.0
C6 C5 H5 120.0
C5 C6 C1 120.0
C5 C6 H6 120.0
C1 C6 H6 120.0
O3 C7 N2 122.0(15)
O3 C7 N1 123.4(14)
N2 C7 N1 114.6(7)
N2 C8 C9 114.5(10)
N2 C8 H8A 108.6
C9 C8 H8A 108.6
N2 C8 H8B 108.6
C9 C8 H8B 108.6
H8A C8 H8B 107.6
C10 C9 C8 111.7(11)
C10 C9 H9A 109.3
C8 C9 H9A 109.3
C10 C9 H9B 109.3
C8 C9 H9B 109.3
H9A C9 H9B 107.9
C9 C10 H10A 109.5
C9 C10 H10B 109.5
H10A C10 H10B 109.5
C9 C10 H10C 109.5
H10A C10 H10C 109.5
H10B C10 H10C 109.5
C7 N1 S1 126.7(8)
C7 N1 H1N 116.7
S1 N1 H1N 116.7
C7 N2 C8 120.2(9)
C7 N2 H2N 119.9
C8 N2 H2N 119.9
O1 S1 O2 119.8(3)
O1 S1 N1 105.4(7)
O2 S1 N1 111.9(8)
O1 S1 C4 107.6(8)
O2 S1 C4 107.2(6)
N1 S1 C4 103.7(6)
C22 C21 C26 120.0
C22 C21 Cl2 121.3(4)
C26 C21 Cl2 118.7(4)
C23 C22 C21 120.0
C23 C22 H22 120.0
C21 C22 H22 120.0
C24 C23 C22 120.0
C24 C23 H23 120.0
C22 C23 H23 120.0
C23 C24 C25 120.0
C23 C24 S2 122.1(4)
C25 C24 S2 117.8(4)
C26 C25 C24 120.0
C26 C25 H25 120.0
C24 C25 H25 120.0
C25 C26 C21 120.0
C25 C26 H26 120.0
C21 C26 H26 120.0
O23 C27 N22 124.8(16)
O23 C27 N21 120.3(14)
N22 C27 N21 114.9(8)
N22 C28 C29 115.8(11)
N22 C28 H28A 108.3
C29 C28 H28A 108.3
N22 C28 H28B 108.3
C29 C28 H28B 108.3
H28A C28 H28B 107.4
C28 C29 C30 113.1(11)
C28 C29 H29A 109.0
C30 C29 H29A 109.0
C28 C29 H29B 109.0
C30 C29 H29B 109.0
H29A C29 H29B 107.8
C29 C30 H30A 109.5
C29 C30 H30B 109.5
H30A C30 H30B 109.5
C29 C30 H30C 109.5
H30A C30 H30C 109.5
H30B C30 H30C 109.5
C27 N21 S2 125.4(6)
C27 N21 H21N 117.3
S2 N21 H21N 117.3
C27 N22 C28 123.1(8)
C27 N22 H22N 118.4
C28 N22 H22N 118.4
O21 S2 O22 120.1(4)
O21 S2 N21 104.3(5)
O22 S2 N21 110.0(9)
O21 S2 C24 108.2(8)
O22 S2 C24 108.2(6)
N21 S2 C24 105.0(5)

loop_
_geom_bond_atom_site_label_1
_geom_bond_atom_site_label_2
_geom_bond_distance
C1 C2 1.3900
C1 C6 1.3900
C1 Cl1 1.703(11)
C2 C3 1.3900
C2 H2 0.9300
C3 C4 1.3900
C3 H3 0.9300
C4 C5 1.3900
C4 S1 1.728(11)
C5 C6 1.3900
C5 H5 0.9300
C6 H6 0.9300
C7 O3 1.246(9)
C7 N2 1.34(2)
C7 N1 1.41(2)
C8 N2 1.42(2)
C8 C9 1.55(4)
C8 H8A 0.9700
C8 H8B 0.9700
C9 C10 1.54(3)
C9 H9A 0.9700
C9 H9B 0.9700
C10 H10A 0.9600
C10 H10B 0.9600
C10 H10C 0.9600
N1 S1 1.574(17)
N1 H1N 0.8600
N2 H2N 0.8600
O1 S1 1.423(7)
O2 S1 1.431(6)
C21 C22 1.3900
C21 C26 1.3900
C21 Cl2 1.684(11)
C22 C23 1.3900
C22 H22 0.9300
C23 C24 1.3900
C23 H23 0.9300
C24 C25 1.3900
C24 S2 1.722(11)
C25 C26 1.3900
C25 H25 0.9300
C26 H26 0.9300
C27 O23 1.210(9)
C27 N22 1.301(18)
C27 N21 1.40(2)
C28 N22 1.47(2)
C28 C29 1.487(18)
C28 H28A 0.9700
C28 H28B 0.9700
C29 C30 1.530(16)
C29 H29A 0.9700
C29 H29B 0.9700
C30 H30A 0.9600
C30 H30B 0.9600
C30 H30C 0.9600
N21 S2 1.614(15)
N21 H21N 0.8600
N22 H22N 0.8600
O21 S2 1.415(7)
O22 S2 1.433(9)

loop_
_geom_hbond_atom_site_label_D
_geom_hbond_atom_site_label_H
_geom_hbond_atom_site_label_A
_geom_hbond_site_symmetry_A
_geom_hbond_distance_DH
_geom_hbond_distance_HA
_geom_hbond_distance_DA
_geom_hbond_angle_DHA
N21 H21N O3 . 0.86 1.88 2.665(12) 151.4
N22 H22N O2 . 0.86 2.31 2.915(14) 127.7
N22 H22N O3 . 0.86 2.13 2.842(9) 139.8
N1 H1N O23 1_554 0.86 1.92 2.708(11) 152.2
N2 H2N O22 1_554 0.86 2.26 2.922(10) 134.3
N2 H2N O23 1_554 0.86 2.06 2.817(11) 146.3

loop_
_geom_torsion_atom_site_label_1
_geom_torsion_atom_site_label_2
_geom_torsion_atom_site_label_3
_geom_torsion_atom_site_label_4
_geom_torsion
C6 C1 C2 C3 0.0
Cl1 C1 C2 C3 -176.2(6)
C1 C2 C3 C4 0.0
C2 C3 C4 C5 0.0
C2 C3 C4 S1 175.3(5)
C3 C4 C5 C6 0.0
S1 C4 C5 C6 -175.3(5)
C4 C5 C6 C1 0.0
C2 C1 C6 C5 0.0
Cl1 C1 C6 C5 176.2(6)
N2 C8 C9 C10 -159.7(12)
O3 C7 N1 S1 -14(3)
N2 C7 N1 S1 168.1(14)
O3 C7 N2 C8 -1(3)
N1 C7 N2 C8 177.4(16)
C9 C8 N2 C7 -75(2)
C7 N1 S1 O1 164.2(13)
C7 N1 S1 O2 32.4(16)
C7 N1 S1 C4 -82.9(14)
C5 C4 S1 O1 -158.0(5)
C3 C4 S1 O1 26.7(6)
C5 C4 S1 O2 -27.9(7)
C3 C4 S1 O2 156.8(6)
C5 C4 S1 N1 90.7(5)
C3 C4 S1 N1 -84.6(5)
C26 C21 C22 C23 0.0
Cl2 C21 C22 C23 -179.6(5)
C21 C22 C23 C24 0.0
C22 C23 C24 C25 0.0
C22 C23 C24 S2 178.4(5)
C23 C24 C25 C26 0.0
S2 C24 C25 C26 -178.5(5)
C24 C25 C26 C21 0.0
C22 C21 C26 C25 0.0
Cl2 C21 C26 C25 179.6(5)
N22 C28 C29 C30 -178.9(7)
O23 C27 N21 S2 -9(3)
N22 C27 N21 S2 170.4(14)
O23 C27 N22 C28 0(3)
N21 C27 N22 C28 -179.2(16)
C29 C28 N22 C27 -88.3(19)
C27 N21 S2 O21 166.0(14)
C27 N21 S2 O22 35.9(16)
C27 N21 S2 C24 -80.3(15)
C23 C24 S2 O21 23.3(5)
C25 C24 S2 O21 -158.2(4)
C23 C24 S2 O22 154.9(6)
C25 C24 S2 O22 -26.6(7)
C23 C24 S2 N21 -87.6(5)
C25 C24 S2 N21 90.9(5)

loop_
_cod_related_entry_id
_cod_related_entry_database
_cod_related_entry_code
1 ChemSpider 2626
